data_7212806
loop_
_publ_author_name
'Adams, Christopher J.'
'Real, Jos\'e Antonio'
'Waddington, Rachel E.'

_publ_section_title
;
 The two-dimensional iron(ii)--thiocyanate--4,4&#x2032;-bipyridine
 coordination network
;
_journal_issue 11
_journal_name_full CrystEngComm
_journal_page_first 3547
_journal_paper_doi 10.1039/c0ce00149j
_journal_volume 12
_journal_year 2010
_chemical_formula_sum 'C26 H18 Cl6 Fe N6 S2'
_chemical_formula_weight 747.14
_chemical_name_systematic
;
?
;
_space_group_IT_number 15
_symmetry_cell_setting monoclinic
_symmetry_space_group_name_Hall '-C 2yc'
_symmetry_space_group_name_H-M 'C 1 2/c 1'
_atom_sites_solution_hydrogens geom
_atom_sites_solution_primary direct
_atom_sites_solution_secondary difmap
_audit_creation_method SHELXL-97
_cell_angle_alpha 90.00
_cell_angle_beta 103.304(9)
_cell_angle_gamma 90.00
_cell_formula_units_Z 4
_cell_length_a 22.508(4)
_cell_length_b 11.5522(18)
_cell_length_c 12.3631(19)
_cell_measurement_reflns_used 8868
_cell_measurement_temperature 100(2)
_cell_measurement_theta_max 30.52
_cell_measurement_theta_min 2.47
_cell_volume 3128.3(9)
_computing_cell_refinement 'Bruker SAINT'
_computing_data_collection 'Bruker APEX2'
_computing_data_reduction 'Bruker SAINT'
_computing_molecular_graphics 'Bruker SHELXTL'
_computing_publication_material 'Bruker SHELXTL'
_computing_structure_refinement 'SHELXL-97 (Sheldrick, 1997)'
_computing_structure_solution 'SHELXS-97 (Sheldrick, 1990)'
_diffrn_ambient_temperature 100(2)
_diffrn_measured_fraction_theta_full 0.972
_diffrn_measured_fraction_theta_max 0.948
_diffrn_measurement_device_type 'Bruker APEX-II CCD'
_diffrn_measurement_method '\f and \w scans'
_diffrn_radiation_monochromator graphite
_diffrn_radiation_source 'fine-focus sealed tube'
_diffrn_radiation_type MoK\a
_diffrn_radiation_wavelength 0.71073
_diffrn_reflns_av_R_equivalents 0.0353
_diffrn_reflns_av_sigmaI/netI 0.0251
_diffrn_reflns_limit_h_max 31
_diffrn_reflns_limit_h_min -31
_diffrn_reflns_limit_k_max 16
_diffrn_reflns_limit_k_min -16
_diffrn_reflns_limit_l_max 17
_diffrn_reflns_limit_l_min -17
_diffrn_reflns_number 28805
_diffrn_reflns_theta_full 27.50
_diffrn_reflns_theta_max 30.60
_diffrn_reflns_theta_min 1.86
_diffrn_standards_number 0
_exptl_absorpt_coefficient_mu 1.157
_exptl_absorpt_correction_T_max 0.9772
_exptl_absorpt_correction_T_min 0.7607
_exptl_absorpt_correction_type multi-scan
_exptl_absorpt_process_details SADABS
_exptl_crystal_colour red
_exptl_crystal_density_diffrn 1.586
_exptl_crystal_density_meas ?
_exptl_crystal_density_method 'not measured'
_exptl_crystal_description Lath
_exptl_crystal_F_000 1504
_exptl_crystal_size_max 0.25
_exptl_crystal_size_mid 0.05
_exptl_crystal_size_min 0.02
_refine_diff_density_max 1.183
_refine_diff_density_min -0.639
_refine_diff_density_rms 0.077
_refine_ls_extinction_method none
_refine_ls_goodness_of_fit_ref 1.043
_refine_ls_hydrogen_treatment constr
_refine_ls_matrix_type full
_refine_ls_number_parameters 234
_refine_ls_number_reflns 4569
_refine_ls_number_restraints 12
_refine_ls_restrained_S_all 1.044
_refine_ls_R_factor_all 0.0484
_refine_ls_R_factor_gt 0.0385
_refine_ls_shift/su_max 0.001
_refine_ls_shift/su_mean 0.000
_refine_ls_structure_factor_coef Fsqd
_refine_ls_weighting_details 'calc w=1/[\s^2^(Fo^2^)+(0.0442P)^2^+7.1352P] where P=(Fo^2^+2Fc^2^)/3'
_refine_ls_weighting_scheme calc
_refine_ls_wR_factor_gt 0.0959
_refine_ls_wR_factor_ref 0.1015
_reflns_number_gt 3815
_reflns_number_total 4569
_reflns_threshold_expression >2sigma(I)
_cod_data_source_file c0ce00149j.txt
_cod_data_source_block 1-2trichloroethene
_cod_depositor_comments
;
The following automatic conversions were performed:

'_symmetry_cell_setting' value 'Monoclinic' changed to 'monoclinic'
according to /home/saulius/struct/CIF-dictionaries/cif_core.dic
dictionary named 'cif_core.dic' version 2.4.2 from 2011-04-26.

Automatic conversion script
Id: cif_fix_values 1891 2012-01-12 08:04:46Z andrius 

The following automatic conversions were performed:

'_exptl_crystal_density_meas' value 'not measured' was changed to '?'
- the value is perceived as not measured.

Automatic conversion script
Id: cif_fix_values 3008 2015-01-20 13:52:24Z robertas 
;
_cod_original_cell_volume 3128.4(9)
_cod_original_sg_symbol_H-M C2/c
_cod_original_formula_sum 'C26 H18 Cl6 Fe1 N6 S2'
_cod_database_code 7212806

loop_
_symmetry_equiv_pos_as_xyz
'x, y, z'
'-x, y, -z+1/2'
'x+1/2, y+1/2, z'
'-x+1/2, y+1/2, -z+1/2'
'-x, -y, -z'
'x, -y, z-1/2'
'-x+1/2, -y+1/2, -z'
'x+1/2, -y+1/2, z-1/2'

loop_
_atom_site_label
_atom_site_type_symbol
_atom_site_fract_x
_atom_site_fract_y
_atom_site_fract_z
_atom_site_U_iso_or_equiv
_atom_site_adp_type
_atom_site_occupancy
_atom_site_symmetry_multiplicity
_atom_site_calc_flag
_atom_site_refinement_flags
_atom_site_disorder_assembly
_atom_site_disorder_group
Fe1 Fe 0.0000 0.28377(3) 0.2500 0.01008(9) Uani 1 2 d S . .
N1 N 0.03210(7) 0.28145(12) 0.10209(12) 0.0152(3) Uani 1 1 d . . .
C1 C 0.07170(9) 0.30361(14) 0.05891(14) 0.0155(3) Uani 1 1 d . . .
S1 S 0.12672(3) 0.33588(5) -0.00080(5) 0.02992(13) Uani 1 1 d . . .
N3 N -0.09573(7) 0.27541(12) 0.15361(12) 0.0140(3) Uani 1 1 d . . .
C3 C -0.11628(9) 0.33400(16) 0.05897(15) 0.0195(4) Uani 1 1 d . . .
H3A H -0.0887 0.3834 0.0333 0.023 Uiso 1 1 calc R . .
C4 C -0.17571(9) 0.32625(18) -0.00351(16) 0.0222(4) Uani 1 1 d . . .
H4A H -0.1878 0.3693 -0.0705 0.027 Uiso 1 1 calc R . .
C5 C -0.21778(8) 0.25547(14) 0.03166(14) 0.0132(3) Uani 1 1 d . . .
C6 C -0.19617(9) 0.19536(17) 0.13079(16) 0.0218(4) Uani 1 1 d . . .
H6A H -0.2228 0.1461 0.1591 0.026 Uiso 1 1 calc R . .
C7 C -0.13609(9) 0.20740(16) 0.18772(16) 0.0210(4) Uani 1 1 d . . .
H7A H -0.1226 0.1651 0.2548 0.025 Uiso 1 1 calc R . .
N5 N 0.0000 0.09102(16) 0.2500 0.0130(4) Uani 1 2 d S . .
C13 C -0.01267(9) 0.03072(14) 0.15469(14) 0.0173(3) Uani 1 1 d . . .
H13A H -0.0221 0.0723 0.0866 0.021 Uiso 1 1 calc R . .
C14 C -0.01263(9) -0.08922(14) 0.15065(14) 0.0180(3) Uani 1 1 d . . .
H14A H -0.0211 -0.1285 0.0813 0.022 Uiso 1 1 calc R . .
C15 C 0.0000 -0.15122(19) 0.2500 0.0134(4) Uani 1 2 d S . .
N6 N 0.0000 -0.52210(16) 0.2500 0.0133(4) Uani 1 2 d S . .
C18 C -0.03060(9) -0.46107(14) 0.31210(15) 0.0174(3) Uani 1 1 d . . .
H18A H -0.0530 -0.5023 0.3561 0.021 Uiso 1 1 calc R . .
C21 C -0.03133(9) -0.34126(14) 0.31542(15) 0.0179(3) Uani 1 1 d . . .
H21A H -0.0530 -0.3021 0.3619 0.021 Uiso 1 1 calc R . .
C22 C 0.0000 -0.27901(19) 0.2500 0.0135(4) Uani 1 2 d S . .
C100 C -0.29769(16) 0.5677(3) -0.2891(3) 0.0360(7) Uani 0.839(3) 1 d P A 1
C101 C -0.23963(15) 0.5575(2) -0.2475(2) 0.0322(6) Uani 0.839(3) 1 d P A 1
H10A H -0.2222 0.6017 -0.1832 0.039 Uiso 0.839(3) 1 calc PR A 1
Cl1 Cl -0.34098(8) 0.65317(19) -0.2240(2) 0.0653(6) Uani 0.839(3) 1 d P A 1
Cl2 Cl -0.33745(8) 0.49604(11) -0.40538(8) 0.0635(4) Uani 0.839(3) 1 d P A 1
Cl3 Cl -0.19245(4) 0.46981(7) -0.30086(8) 0.0479(3) Uani 0.839(3) 1 d P A 1
Cl3' Cl -0.2437(4) 0.4399(5) -0.3918(7) 0.082(3) Uani 0.161(3) 1 d P A 2
Cl2' Cl -0.3717(4) 0.5180(7) -0.4217(8) 0.089(3) Uani 0.161(3) 1 d P A 2
Cl1' Cl -0.3209(7) 0.6667(11) -0.1960(14) 0.101(5) Uani 0.161(3) 1 d P A 2
C200 C -0.2898(9) 0.5231(13) -0.3384(14) 0.037(3) Uani 0.161(3) 1 d PU A 2
C201 C -0.2712(7) 0.5910(11) -0.2365(13) 0.024(3) Uani 0.161(3) 1 d PU A 2
H201 H -0.2300 0.5899 -0.1951 0.028 Uiso 0.161(3) 1 calc PR A 2

loop_
_atom_site_aniso_label
_atom_site_aniso_U_11
_atom_site_aniso_U_22
_atom_site_aniso_U_33
_atom_site_aniso_U_23
_atom_site_aniso_U_13
_atom_site_aniso_U_12
Fe1 0.00981(18) 0.00865(14) 0.01106(15) 0.000 0.00091(12) 0.000
N1 0.0178(8) 0.0134(6) 0.0138(6) -0.0012(5) 0.0025(6) 0.0000(5)
C1 0.0181(9) 0.0134(7) 0.0138(7) -0.0020(5) 0.0014(7) 0.0002(6)
S1 0.0233(3) 0.0423(3) 0.0277(3) 0.0006(2) 0.0130(2) -0.0072(2)
N3 0.0126(7) 0.0126(6) 0.0160(6) 0.0010(5) 0.0017(5) 0.0005(5)
C3 0.0133(9) 0.0245(9) 0.0194(8) 0.0069(7) 0.0014(7) -0.0039(7)
C4 0.0153(10) 0.0298(9) 0.0194(8) 0.0112(7) -0.0004(7) -0.0040(7)
C5 0.0110(9) 0.0140(7) 0.0137(7) -0.0004(5) 0.0007(7) -0.0003(6)
C6 0.0147(9) 0.0237(9) 0.0238(9) 0.0103(7) -0.0021(7) -0.0054(7)
C7 0.0160(9) 0.0219(8) 0.0217(8) 0.0100(7) -0.0024(7) -0.0046(7)
N5 0.0140(10) 0.0108(8) 0.0135(8) 0.000 0.0019(8) 0.000
C13 0.0251(10) 0.0113(7) 0.0139(7) 0.0013(5) 0.0015(7) -0.0015(6)
C14 0.0278(10) 0.0102(7) 0.0150(7) -0.0012(5) 0.0032(7) -0.0022(6)
C15 0.0160(12) 0.0090(9) 0.0162(10) 0.000 0.0054(9) 0.000
N6 0.0133(10) 0.0104(8) 0.0157(9) 0.000 0.0025(8) 0.000
C18 0.0209(10) 0.0117(7) 0.0220(8) 0.0017(6) 0.0098(7) 0.0006(6)
C21 0.0237(10) 0.0108(7) 0.0214(8) 0.0006(6) 0.0100(7) 0.0015(6)
C22 0.0165(12) 0.0092(9) 0.0140(10) 0.000 0.0015(9) 0.000
C100 0.0337(18) 0.0296(14) 0.0448(18) 0.0148(14) 0.0092(16) -0.0015(13)
C101 0.0355(17) 0.0267(12) 0.0373(14) 0.0083(10) 0.0141(13) 0.0005(12)
Cl1 0.0416(7) 0.0531(9) 0.1106(14) 0.0187(9) 0.0369(7) 0.0181(6)
Cl2 0.0739(9) 0.0695(7) 0.0372(4) 0.0147(4) -0.0075(5) -0.0437(7)
Cl3 0.0537(6) 0.0455(4) 0.0556(5) 0.0157(4) 0.0353(5) 0.0189(4)
Cl3' 0.102(6) 0.053(3) 0.117(6) 0.000(3) 0.078(5) 0.012(3)
Cl2' 0.057(5) 0.075(4) 0.122(7) 0.048(4) -0.008(4) -0.026(4)
Cl1' 0.138(13) 0.045(4) 0.149(11) -0.031(5) 0.095(10) 0.013(6)
C200 0.062(8) 0.022(5) 0.037(6) -0.002(5) 0.034(6) -0.010(5)
C201 0.007(6) 0.023(5) 0.036(6) -0.003(5) -0.003(5) 0.003(4)

loop_
_atom_type_symbol
_atom_type_description
_atom_type_scat_dispersion_real
_atom_type_scat_dispersion_imag
_atom_type_scat_source
C C 0.0033 0.0016 'International Tables Vol C Tables 4.2.6.8 and 6.1.1.4'
H H 0.0000 0.0000 'International Tables Vol C Tables 4.2.6.8 and 6.1.1.4'
N N 0.0061 0.0033 'International Tables Vol C Tables 4.2.6.8 and 6.1.1.4'
S S 0.1246 0.1234 'International Tables Vol C Tables 4.2.6.8 and 6.1.1.4'
Cl Cl 0.1484 0.1585 'International Tables Vol C Tables 4.2.6.8 and 6.1.1.4'
Fe Fe 0.3463 0.8444 'International Tables Vol C Tables 4.2.6.8 and 6.1.1.4'

loop_
_geom_angle_atom_site_label_1
_geom_angle_atom_site_label_2
_geom_angle_atom_site_label_3
_geom_angle
_geom_angle_site_symmetry_1
_geom_angle_site_symmetry_3
N1 Fe1 N1 178.55(8) . 2
N1 Fe1 N3 88.91(6) . 2
N1 Fe1 N3 91.03(6) 2 2
N1 Fe1 N3 91.02(6) . .
N1 Fe1 N3 88.91(6) 2 .
N3 Fe1 N3 174.99(7) 2 .
N1 Fe1 N5 89.28(4) . .
N1 Fe1 N5 89.28(4) 2 .
N3 Fe1 N5 87.50(4) 2 .
N3 Fe1 N5 87.50(4) . .
N1 Fe1 N6 90.73(4) . 1_565
N1 Fe1 N6 90.72(4) 2 1_565
N3 Fe1 N6 92.50(4) 2 1_565
N3 Fe1 N6 92.50(4) . 1_565
N5 Fe1 N6 180.0 . 1_565
C1 N1 Fe1 147.22(14) . .
N1 C1 S1 179.39(16) . .
C3 N3 C7 116.65(16) . .
C3 N3 Fe1 123.14(12) . .
C7 N3 Fe1 120.19(12) . .
N3 C3 C4 123.35(17) . .
C3 C4 C5 120.14(16) . .
C4 C5 C6 116.18(16) . .
C4 C5 C5 122.42(19) . 7_455
C6 C5 C5 121.40(19) . 7_455
C7 C6 C5 120.03(17) . .
N3 C7 C6 123.64(17) . .
C13 N5 C13 117.5(2) . 2
C13 N5 Fe1 121.28(10) . .
C13 N5 Fe1 121.27(10) 2 .
N5 C13 C14 123.28(16) . .
C13 C14 C15 118.92(16) . .
C14 C15 C14 118.1(2) 2 .
C14 C15 C22 120.93(10) 2 .
C14 C15 C22 120.93(10) . .
C18 N6 C18 116.7(2) 2 .
C18 N6 Fe1 121.66(10) 2 1_545
C18 N6 Fe1 121.66(10) . 1_545
N6 C18 C21 123.55(17) . .
C18 C21 C22 119.26(17) . .
C21 C22 C21 117.7(2) 2 .
C21 C22 C15 121.16(10) 2 .
C21 C22 C15 121.16(10) . .
C101 C100 Cl1 119.9(3) . .
C101 C100 Cl2 124.8(3) . .
Cl1 C100 Cl2 115.3(2) . .
C100 C101 Cl3 124.2(3) . .
C201 C200 Cl3' 124.9(14) . .
C201 C200 Cl2' 122.4(13) . .
Cl3' C200 Cl2' 112.7(10) . .
C200 C201 Cl1' 118.9(14) . .

loop_
_geom_bond_atom_site_label_1
_geom_bond_atom_site_label_2
_geom_bond_distance
_geom_bond_site_symmetry_2
Fe1 N1 2.1153(15) .
Fe1 N1 2.1154(15) 2
Fe1 N3 2.2114(16) 2
Fe1 N3 2.2115(16) .
Fe1 N5 2.2267(19) .
Fe1 N6 2.2427(19) 1_565
N1 C1 1.168(2) .
C1 S1 1.6244(19) .
N3 C3 1.339(2) .
N3 C7 1.340(2) .
C3 C4 1.385(3) .
C4 C5 1.394(2) .
C5 C6 1.395(2) .
C5 C5 1.486(3) 7_455
C6 C7 1.380(3) .
N5 C13 1.3418(19) .
N5 C13 1.3418(19) 2
C13 C14 1.386(2) .
C14 C15 1.393(2) .
C15 C14 1.393(2) 2
C15 C22 1.476(3) .
N6 C18 1.343(2) 2
N6 C18 1.343(2) .
N6 Fe1 2.2426(19) 1_545
C18 C21 1.385(2) .
C21 C22 1.390(2) .
C22 C21 1.390(2) 2
C100 C101 1.295(5) .
C100 Cl1 1.712(4) .
C100 Cl2 1.721(4) .
C101 Cl3 1.706(3) .
Cl3' C200 1.658(18) .
Cl2' C200 1.89(2) .
Cl1' C201 1.589(18) .
C200 C201 1.46(2) .

loop_
_geom_torsion_atom_site_label_1
_geom_torsion_atom_site_label_2
_geom_torsion_atom_site_label_3
_geom_torsion_atom_site_label_4
_geom_torsion
_geom_torsion_site_symmetry_1
_geom_torsion_site_symmetry_4
N1 Fe1 N1 C1 -115.2(2) 2 .
N3 Fe1 N1 C1 -27.6(2) 2 .
N3 Fe1 N1 C1 157.4(2) . .
N5 Fe1 N1 C1 -115.1(2) . .
N6 Fe1 N1 C1 64.9(2) 1_565 .
Fe1 N1 C1 S1 -60(17) . .
N1 Fe1 N3 C3 -40.04(15) . .
N1 Fe1 N3 C3 141.41(15) 2 .
N3 Fe1 N3 C3 -129.27(14) 2 .
N5 Fe1 N3 C3 -129.27(14) . .
N6 Fe1 N3 C3 50.74(14) 1_565 .
N1 Fe1 N3 C7 138.43(14) . .
N1 Fe1 N3 C7 -40.12(14) 2 .
N3 Fe1 N3 C7 49.20(14) 2 .
N5 Fe1 N3 C7 49.20(14) . .
N6 Fe1 N3 C7 -130.80(14) 1_565 .
C7 N3 C3 C4 -0.6(3) . .
Fe1 N3 C3 C4 177.91(15) . .
N3 C3 C4 C5 0.5(3) . .
C3 C4 C5 C6 0.0(3) . .
C3 C4 C5 C5 179.6(2) . 7_455
C4 C5 C6 C7 -0.4(3) . .
C5 C5 C6 C7 -179.9(2) 7_455 .
C3 N3 C7 C6 0.2(3) . .
Fe1 N3 C7 C6 -178.38(16) . .
C5 C6 C7 N3 0.3(3) . .
N1 Fe1 N5 C13 -33.42(11) . .
N1 Fe1 N5 C13 146.58(11) 2 .
N3 Fe1 N5 C13 -122.36(11) 2 .
N3 Fe1 N5 C13 57.64(11) . .
N6 Fe1 N5 C13 105.2(9) 1_565 .
N1 Fe1 N5 C13 146.58(11) . 2
N1 Fe1 N5 C13 -33.42(11) 2 2
N3 Fe1 N5 C13 57.64(11) 2 2
N3 Fe1 N5 C13 -122.36(11) . 2
N6 Fe1 N5 C13 -74.8(9) 1_565 2
C13 N5 C13 C14 -0.64(14) 2 .
Fe1 N5 C13 C14 179.36(14) . .
N5 C13 C14 C15 1.3(3) . .
C13 C14 C15 C14 -0.59(13) . 2
C13 C14 C15 C22 179.41(13) . .
C18 N6 C18 C21 -0.66(14) 2 .
Fe1 N6 C18 C21 179.34(14) 1_545 .
N6 C18 C21 C22 1.3(3) . .
C18 C21 C22 C21 -0.61(13) . 2
C18 C21 C22 C15 179.40(13) . .
C14 C15 C22 C21 -131.36(14) 2 2
C14 C15 C22 C21 48.64(14) . 2
C14 C15 C22 C21 48.64(14) 2 .
C14 C15 C22 C21 -131.37(14) . .
Cl1 C100 C101 Cl3 176.76(17) . .
Cl2 C100 C101 Cl3 -0.5(4) . .
Cl3' C200 C201 Cl1' 180.0(11) . .
Cl2' C200 C201 Cl1' -2.1(18) . .
